data_7717817
loop_
_publ_author_name
'Wei, Biao'
'Qin, Zhibiao'
'Miao, Hui'
'Wang, Chaoqun'
'Huang, Mengna'
'Liu, Chengxu'
'Bai, Cui-Bing'
'Chen, Zheng'

_publ_section_title
;
 Alkylzinc complexes derived from formylfluorenimide ligands: Synthesis,
 characterization and catalysis for hydroboration of aldehydes and ketones
;
_journal_name_full 'Dalton Transactions'
_journal_paper_doi 10.1039/D4DT03395G
_journal_year 2025
_chemical_formula_moiety 'C52 H54 N4 O2 Zn2'
_chemical_formula_sum 'C52 H54 N4 O2 Zn2'
_chemical_formula_weight 897.73
_space_group_crystal_system triclinic
_space_group_IT_number 2
_space_group_name_Hall '-P 1'
_space_group_name_H-M_alt 'P -1'
_atom_sites_solution_hydrogens geom
_atom_sites_solution_primary dual
_audit_creation_date 2024-05-16
_audit_creation_method
;
Olex2 1.5
(compiled 2024.02.16 svn.r378c4104 for OlexSys, GUI svn.r6928)
;
_audit_update_record
;
2024-05-31 deposited with the CCDC.	2025-01-15 downloaded from the CCDC.
;
_cell_angle_alpha 101.392(7)
_cell_angle_beta 92.843(5)
_cell_angle_gamma 116.235(6)
_cell_formula_units_Z 1
_cell_length_a 8.5422(4)
_cell_length_b 9.1132(6)
_cell_length_c 16.3399(12)
_cell_measurement_reflns_used 3294
_cell_measurement_temperature 296.15(10)
_cell_measurement_theta_max 28.8700
_cell_measurement_theta_min 2.5620
_cell_volume 1104.86(14)
_computing_cell_refinement 'CrysAlisPro 1.171.40.84a (Rigaku OD, 2020)'
_computing_data_collection 'CrysAlisPro 1.171.40.84a (Rigaku OD, 2020)'
_computing_data_reduction 'CrysAlisPro 1.171.40.84a (Rigaku OD, 2020)'
_computing_molecular_graphics 'Olex2 1.5 (Dolomanov et al., 2009)'
_computing_publication_material 'Olex2 1.5 (Dolomanov et al., 2009)'
_computing_structure_refinement 'SHELXL 2019/3 (Sheldrick, 2015)'
_computing_structure_solution 'SHELXT  (Sheldrick, 2015)'
_diffrn_ambient_temperature 296.15(10)
_diffrn_detector 'Hybrid Pixel Array Detector'
_diffrn_detector_area_resol_mean 10.0000
_diffrn_detector_type HyPix
_diffrn_measured_fraction_theta_full 0.984
_diffrn_measured_fraction_theta_max 0.984
_diffrn_measurement_details
;
List of Runs (angles in degrees, time in seconds):

  # Type    Start    End  Width  t~exp~   \w     \q     \k     \f   Frames
#--------------------------------------------------------------------------
  1  \w    -51.00   5.00   0.50   19.31    --   24.18 -19.00-120.00  112
  2  \w    -22.00  34.00   0.50   19.31    --  -23.24 -99.00 -90.00  112
  3  \w     20.00  70.00   0.50   19.31    --   24.18-131.00 -50.00  100
  4  \w     20.00 104.00   0.50   19.31    --   24.18-137.00 133.00  168
  5  \w    -18.00  36.00   0.50   19.31    --  -23.24 -99.00  90.00  108
  6  \w    -58.00   4.00   0.50   19.31    --   24.18 -19.00 120.00  124
  7  \w    -48.00 -22.00   0.50   19.31    --  -23.24 131.00  20.00   52
  8  \w    -67.00 -42.00   0.50   19.31    --  -23.24 137.00-163.00   50
  9  \w    -52.00  21.00   0.50   19.31    --   24.18 -37.00-180.00  146
 10  \w    -72.00  -1.00   0.50   19.31    --   24.18 -19.00-150.00  142
 11  \w   -111.00   5.00   0.50   19.31    --  -23.24 -19.00 -90.00  232
;
_diffrn_measurement_device 'four-circle diffractometer'
_diffrn_measurement_device_type 'XtaLAB Synergy, Single source at offset/far, HyPix'
_diffrn_measurement_method '\w scans'
_diffrn_orient_matrix_type 'CrysAlisPro convention (1999,Acta A55,543-557)'
_diffrn_orient_matrix_UB_11 0.0166695000
_diffrn_orient_matrix_UB_12 0.0424367000
_diffrn_orient_matrix_UB_13 0.0432727000
_diffrn_orient_matrix_UB_21 0.0149829000
_diffrn_orient_matrix_UB_22 0.0755684000
_diffrn_orient_matrix_UB_23 -0.0116449000
_diffrn_orient_matrix_UB_31 -0.0909935000
_diffrn_orient_matrix_UB_32 -0.0223199000
_diffrn_orient_matrix_UB_33 -0.0011779000
_diffrn_radiation_monochromator mirror
_diffrn_radiation_probe x-ray
_diffrn_radiation_type 'Mo K\a'
_diffrn_radiation_wavelength 0.71073
_diffrn_reflns_av_unetI/netI 0.1515
_diffrn_reflns_Laue_measured_fraction_full 0.984
_diffrn_reflns_Laue_measured_fraction_max 0.984
_diffrn_reflns_limit_h_max 10
_diffrn_reflns_limit_h_min -10
_diffrn_reflns_limit_k_max 10
_diffrn_reflns_limit_k_min -10
_diffrn_reflns_limit_l_max 19
_diffrn_reflns_limit_l_min -4
_diffrn_reflns_number 3824
_diffrn_reflns_point_group_measured_fraction_full 0.984
_diffrn_reflns_point_group_measured_fraction_max 0.984
_diffrn_reflns_theta_full 24.999
_diffrn_reflns_theta_max 24.999
_diffrn_reflns_theta_min 2.570
_diffrn_source 'micro-focus sealed X-ray tube'
_diffrn_source_type 'PhotonJet (Mo) X-ray Source'
_exptl_absorpt_coefficient_mu 1.131
_exptl_absorpt_correction_T_max 1.00000
_exptl_absorpt_correction_T_min 0.53286
_exptl_absorpt_correction_type multi-scan
_exptl_absorpt_process_details
;
CrysAlisPro 1.171.40.84a (Rigaku Oxford Diffraction, 2020)
Empirical absorption correction using spherical harmonics,
implemented in SCALE3 ABSPACK scaling algorithm.
;
_exptl_crystal_colour colourless
_exptl_crystal_colour_primary colourless
_exptl_crystal_density_diffrn 1.349
_exptl_crystal_description block
_exptl_crystal_F_000 470
_exptl_crystal_size_max 0.14
_exptl_crystal_size_mid 0.13
_exptl_crystal_size_min 0.1
_refine_diff_density_max 0.840
_refine_diff_density_min -0.793
_refine_diff_density_rms 0.126
_refine_ls_extinction_method none
_refine_ls_goodness_of_fit_ref 1.030
_refine_ls_hydrogen_treatment constr
_refine_ls_matrix_type full
_refine_ls_number_parameters 273
_refine_ls_number_reflns 3824
_refine_ls_number_restraints 0
_refine_ls_restrained_S_all 1.030
_refine_ls_R_factor_all 0.1095
_refine_ls_R_factor_gt 0.0849
_refine_ls_shift/su_max 0.000
_refine_ls_shift/su_mean 0.000
_refine_ls_structure_factor_coef Fsqd
_refine_ls_weighting_details 'w=1/[\s^2^(Fo^2^)+(0.1458P)^2^] where P=(Fo^2^+2Fc^2^)/3'
_refine_ls_weighting_scheme calc
_refine_ls_wR_factor_gt 0.2214
_refine_ls_wR_factor_ref 0.2413
_reflns_Friedel_coverage 0.000
_reflns_number_gt 2817
_reflns_number_total 3824
_reflns_threshold_expression 'I > 2\s(I)'
_cod_data_source_file d4dt03395g2.cif
_cod_data_source_block l10-c4_tw
_cod_original_cell_volume 1104.86(13)
_cod_database_code 7717817
_shelx_shelxl_version_number 2019/3
_chemical_oxdiff_formula CHNOZn
_shelx_space_group_comment
;
The symmetry employed for this shelxl refinement is uniquely defined
by the following loop, which should always be used as a source of
symmetry information in preference to the above space-group names.
They are only intended as comments.
;
_shelx_estimated_absorpt_t_max 0.895
_shelx_estimated_absorpt_t_min 0.858
_olex2_refinement_description
;
1. Twinned data refinement
 Scales: 0.80039
 0.19961
2.a Ternary CH refined with riding coordinates:
 C6(H6)
2.b Secondary CH2 refined with riding coordinates:
 C21(H21A,H21B), C23(H23A,H23B), C26(H26A,H26B), C24(H24A,H24B), C25(H25A,H25B)
2.c Aromatic/amide H refined with riding coordinates:
 C1(H1), C7(H7), C19(H19), C10(H10), C4(H4), C3(H3), C13(H13), C16(H16),
 C18(H18), C12(H12), C17(H17), C2(H2), C11(H11)
2.d Idealised Me refined as rotating group:
 C22(H22A,H22B,H22C)
;
_olex2_submission_special_instructions 'No special instructions were received'
_oxdiff_exptl_absorpt_empirical_details
;
Empirical correction (ABSPACK) includes:
- Absorption correction using spherical harmonics
- Frame scaling
;
_oxdiff_exptl_absorpt_empirical_full_max 5.052
_oxdiff_exptl_absorpt_empirical_full_min 0.234

loop_
_space_group_symop_operation_xyz
'x, y, z'
'-x, -y, -z'

loop_
_atom_site_label
_atom_site_type_symbol
_atom_site_fract_x
_atom_site_fract_y
_atom_site_fract_z
_atom_site_U_iso_or_equiv
_atom_site_adp_type
_atom_site_occupancy
_atom_site_site_symmetry_order
_atom_site_calc_flag
_atom_site_refinement_flags_posn
_atom_site_refinement_flags_adp
_atom_site_refinement_flags_occupancy
_atom_site_disorder_assembly
_atom_site_disorder_group
Zn1 Zn 0.42262(8) 0.64308(10) 0.35511(4) 0.0419(3) Uani 1 1 d . . . . .
O1 O 0.3126(7) 0.5196(7) 0.2274(3) 0.0575(13) Uani 1 1 d . . . . .
N2 N 0.5367(6) 0.5072(7) 0.3876(3) 0.0405(13) Uani 1 1 d . . . . .
N1 N 0.2078(6) 0.4664(8) 0.4007(3) 0.0457(14) Uani 1 1 d . . . . .
C6 C 0.4557(7) 0.4345(9) 0.4571(4) 0.0390(15) Uani 1 1 d . . . . .
H6 H 0.474281 0.335996 0.457773 0.047 Uiso 1 1 calc R U . . .
C15 C 0.8378(7) 0.5879(8) 0.1675(4) 0.0388(14) Uani 1 1 d . . . . .
C9 C 0.6946(8) 0.3263(9) 0.2010(4) 0.0431(15) Uani 1 1 d . . . . .
C8 C 0.6786(7) 0.4502(9) 0.2677(4) 0.0390(14) Uani 1 1 d . . . . .
C1 C 0.0364(8) 0.4272(10) 0.3867(4) 0.0531(18) Uani 1 1 d . . . . .
H1 H 0.001797 0.489051 0.357892 0.064 Uiso 1 1 calc R U . . .
C14 C 0.7848(8) 0.4054(9) 0.1405(4) 0.0449(16) Uani 1 1 d . . . . .
C5 C 0.2582(7) 0.3781(9) 0.4436(4) 0.0395(15) Uani 1 1 d . . . . .
C7 C 0.5857(7) 0.4105(9) 0.3329(4) 0.0436(16) Uani 1 1 d . . . . .
H7 H 0.552166 0.302551 0.340205 0.052 Uiso 1 1 calc R U . . .
C20 C 0.7711(7) 0.6120(9) 0.2460(4) 0.0422(16) Uani 1 1 d . . . . .
C19 C 0.8065(8) 0.7745(10) 0.2845(4) 0.0502(17) Uani 1 1 d . . . . .
H19 H 0.768321 0.795183 0.335833 0.060 Uiso 1 1 calc R U . . .
C10 C 0.6282(10) 0.1503(10) 0.1878(5) 0.0569(19) Uani 1 1 d . . . . .
H10 H 0.566177 0.094234 0.226545 0.068 Uiso 1 1 calc R U . . .
C4 C 0.1362(8) 0.2470(10) 0.4722(4) 0.0508(18) Uani 1 1 d . . . . .
H4 H 0.173439 0.187339 0.501477 0.061 Uiso 1 1 calc R U . . .
C21 C 0.4629(9) 0.8763(9) 0.3738(5) 0.0548(18) Uani 1 1 d . . . . .
H21A H 0.508123 0.932056 0.433092 0.066 Uiso 1 1 calc R U . . .
H21B H 0.552829 0.934146 0.341414 0.066 Uiso 1 1 calc R U . . .
C3 C -0.0418(9) 0.2039(11) 0.4576(5) 0.062(2) Uani 1 1 d . . . . .
H3 H -0.125712 0.115643 0.476404 0.074 Uiso 1 1 calc R U . . .
C13 C 0.8100(9) 0.3132(11) 0.0675(5) 0.0563(19) Uani 1 1 d . . . . .
H13 H 0.869527 0.366968 0.027460 0.068 Uiso 1 1 calc R U . . .
C16 C 0.9306(9) 0.7204(10) 0.1322(5) 0.0544(19) Uani 1 1 d . . . . .
H16 H 0.973271 0.702021 0.081938 0.065 Uiso 1 1 calc R U . . .
C18 C 0.8975(10) 0.9079(10) 0.2485(5) 0.063(2) Uani 1 1 d . . . . .
H18 H 0.917434 1.016059 0.275174 0.076 Uiso 1 1 calc R U . . .
C12 C 0.7453(11) 0.1423(12) 0.0562(5) 0.068(2) Uani 1 1 d . . . . .
H12 H 0.760624 0.079272 0.008053 0.082 Uiso 1 1 calc R U . . .
C17 C 0.9597(10) 0.8801(11) 0.1718(5) 0.063(2) Uani 1 1 d . . . . .
H17 H 1.020682 0.969895 0.147750 0.076 Uiso 1 1 calc R U . . .
C23 C 0.2216(10) 0.3394(11) 0.1907(5) 0.065(2) Uani 1 1 d . . . . .
H23A H 0.094782 0.296794 0.186968 0.078 Uiso 1 1 calc R U . . .
H23B H 0.258501 0.280503 0.224481 0.078 Uiso 1 1 calc R U . . .
C22 C 0.2997(11) 0.8938(13) 0.3496(7) 0.085(3) Uani 1 1 d . . . . .
H22A H 0.271615 0.866089 0.289169 0.128 Uiso 1 1 calc R U . . .
H22B H 0.321628 1.007850 0.372292 0.128 Uiso 1 1 calc R U . . .
H22C H 0.202404 0.818535 0.372080 0.128 Uiso 1 1 calc R U . . .
C2 C -0.0900(8) 0.2962(10) 0.4142(5) 0.058(2) Uani 1 1 d . . . . .
H2 H -0.208353 0.270433 0.403347 0.070 Uiso 1 1 calc R U . . .
C11 C 0.6573(12) 0.0631(11) 0.1161(6) 0.071(2) Uani 1 1 d . . . . .
H11 H 0.616470 -0.052532 0.107672 0.085 Uiso 1 1 calc R U . . .
C26 C 0.3463(12) 0.6038(13) 0.1606(5) 0.075(3) Uani 1 1 d . . . . .
H26A H 0.452233 0.711370 0.178010 0.090 Uiso 1 1 calc R U . . .
H26B H 0.247854 0.623774 0.144549 0.090 Uiso 1 1 calc R U . . .
C24 C 0.2725(14) 0.3165(15) 0.1043(6) 0.090(3) Uani 1 1 d . . . . .
H24A H 0.168268 0.247078 0.061914 0.108 Uiso 1 1 calc R U . . .
H24B H 0.348589 0.262626 0.101588 0.108 Uiso 1 1 calc R U . . .
C25 C 0.3691(15) 0.4914(18) 0.0898(6) 0.103(4) Uani 1 1 d . . . . .
H25A H 0.493388 0.523207 0.089191 0.123 Uiso 1 1 calc R U . . .
H25B H 0.319055 0.496112 0.036363 0.123 Uiso 1 1 calc R U . . .

loop_
_atom_site_aniso_label
_atom_site_aniso_U_11
_atom_site_aniso_U_22
_atom_site_aniso_U_33
_atom_site_aniso_U_23
_atom_site_aniso_U_13
_atom_site_aniso_U_12
Zn1 0.0459(4) 0.0500(6) 0.0354(5) 0.0180(3) 0.0110(3) 0.0235(3)
O1 0.073(3) 0.064(4) 0.035(3) 0.018(2) 0.005(2) 0.030(3)
N2 0.036(2) 0.060(4) 0.027(3) 0.015(2) 0.0090(18) 0.021(2)
N1 0.035(2) 0.059(4) 0.045(3) 0.016(3) 0.009(2) 0.022(2)
C6 0.040(3) 0.060(4) 0.031(3) 0.025(3) 0.010(2) 0.030(3)
C15 0.038(3) 0.048(4) 0.036(3) 0.016(3) 0.016(2) 0.020(3)
C9 0.046(3) 0.058(5) 0.034(3) 0.019(3) 0.011(2) 0.028(3)
C8 0.043(3) 0.049(4) 0.031(3) 0.016(3) 0.012(2) 0.023(3)
C1 0.048(3) 0.069(5) 0.047(4) 0.017(4) 0.003(3) 0.030(3)
C14 0.046(3) 0.059(5) 0.037(4) 0.016(3) 0.016(3) 0.028(3)
C5 0.039(3) 0.049(4) 0.031(3) 0.013(3) 0.010(2) 0.019(3)
C7 0.037(3) 0.056(4) 0.041(4) 0.016(3) 0.009(2) 0.023(3)
C20 0.037(3) 0.065(5) 0.031(3) 0.012(3) 0.011(2) 0.028(3)
C19 0.054(3) 0.059(5) 0.041(4) 0.012(3) 0.019(3) 0.027(3)
C10 0.073(4) 0.055(5) 0.053(5) 0.022(4) 0.023(3) 0.034(4)
C4 0.049(3) 0.058(5) 0.042(4) 0.022(3) 0.010(3) 0.017(3)
C21 0.055(4) 0.046(4) 0.059(5) 0.013(4) 0.011(3) 0.020(3)
C3 0.043(3) 0.069(6) 0.062(5) 0.022(4) 0.016(3) 0.013(3)
C13 0.064(4) 0.071(6) 0.045(4) 0.017(4) 0.023(3) 0.038(4)
C16 0.060(4) 0.067(5) 0.044(4) 0.018(4) 0.023(3) 0.033(4)
C18 0.069(4) 0.048(5) 0.068(5) 0.009(4) 0.024(4) 0.023(4)
C12 0.078(5) 0.069(6) 0.058(5) 0.003(4) 0.023(4) 0.038(4)
C17 0.072(4) 0.057(5) 0.063(5) 0.030(4) 0.031(4) 0.023(4)
C23 0.070(5) 0.054(5) 0.059(5) 0.007(4) -0.008(3) 0.022(4)
C22 0.068(5) 0.086(7) 0.119(8) 0.027(6) 0.032(5) 0.048(5)
C2 0.032(3) 0.064(5) 0.071(5) 0.014(4) 0.010(3) 0.016(3)
C11 0.089(5) 0.050(5) 0.074(6) 0.010(4) 0.021(4) 0.034(4)
C26 0.081(5) 0.092(7) 0.051(5) 0.032(5) 0.010(4) 0.033(5)
C24 0.104(7) 0.110(9) 0.059(6) -0.008(6) -0.005(5) 0.065(7)
C25 0.097(7) 0.151(12) 0.049(6) 0.018(6) 0.019(5) 0.049(7)

loop_
_atom_type_symbol
_atom_type_description
_atom_type_scat_dispersion_real
_atom_type_scat_dispersion_imag
_atom_type_scat_source
C C 0.0033 0.0016 'International Tables Vol C Tables 4.2.6.8 and 6.1.1.4'
H H 0.0000 0.0000 'International Tables Vol C Tables 4.2.6.8 and 6.1.1.4'
N N 0.0061 0.0033 'International Tables Vol C Tables 4.2.6.8 and 6.1.1.4'
O O 0.0106 0.0060 'International Tables Vol C Tables 4.2.6.8 and 6.1.1.4'
Zn Zn 0.2839 1.4301 'International Tables Vol C Tables 4.2.6.8 and 6.1.1.4'

loop_
_geom_angle_atom_site_label_1
_geom_angle_atom_site_label_2
_geom_angle_atom_site_label_3
_geom_angle
_geom_angle_site_symmetry_1
_geom_angle_site_symmetry_3
_geom_angle_publ_flag
O1 Zn1 N1 93.2(2) . . ?
N2 Zn1 O1 102.6(2) . . ?
N2 Zn1 N1 81.2(2) . . ?
C21 Zn1 O1 108.5(3) . . ?
C21 Zn1 N2 140.6(2) . . ?
C21 Zn1 N1 119.7(3) . . ?
C23 O1 Zn1 127.1(5) . . ?
C26 O1 Zn1 123.5(5) . . ?
C26 O1 C23 108.5(6) . . ?
C6 N2 Zn1 109.0(3) . . ?
C7 N2 Zn1 124.8(4) . . ?
C7 N2 C6 115.1(6) . . ?
C1 N1 Zn1 128.5(5) . . ?
C1 N1 C5 119.3(6) . . ?
C5 N1 Zn1 111.9(4) . . ?
N2 C6 C6 110.1(7) . 2_666 ?
N2 C6 H6 108.7 . . ?
N2 C6 C5 110.3(5) . . ?
C6 C6 H6 108.7 2_666 . ?
C5 C6 C6 110.4(6) . 2_666 ?
C5 C6 H6 108.7 . . ?
C20 C15 C14 106.1(6) . . ?
C16 C15 C14 132.2(6) . . ?
C16 C15 C20 121.7(7) . . ?
C14 C9 C8 109.8(6) . . ?
C14 C9 C10 119.0(6) . . ?
C10 C9 C8 131.1(6) . . ?
C7 C8 C9 124.1(6) . . ?
C7 C8 C20 130.1(6) . . ?
C20 C8 C9 105.7(5) . . ?
N1 C1 H1 119.4 . . ?
N1 C1 C2 121.2(7) . . ?
C2 C1 H1 119.4 . . ?
C9 C14 C15 108.8(5) . . ?
C9 C14 C13 121.3(7) . . ?
C13 C14 C15 129.8(6) . . ?
N1 C5 C6 115.1(5) . . ?
N1 C5 C4 121.2(6) . . ?
C4 C5 C6 123.7(6) . . ?
N2 C7 C8 128.4(7) . . ?
N2 C7 H7 115.8 . . ?
C8 C7 H7 115.8 . . ?
C15 C20 C8 109.5(6) . . ?
C19 C20 C15 116.9(7) . . ?
C19 C20 C8 133.6(6) . . ?
C20 C19 H19 119.2 . . ?
C20 C19 C18 121.6(7) . . ?
C18 C19 H19 119.2 . . ?
C9 C10 H10 120.8 . . ?
C11 C10 C9 118.5(7) . . ?
C11 C10 H10 120.8 . . ?
C5 C4 H4 119.9 . . ?
C5 C4 C3 120.2(8) . . ?
C3 C4 H4 119.9 . . ?
Zn1 C21 H21A 108.7 . . ?
Zn1 C21 H21B 108.7 . . ?
H21A C21 H21B 107.6 . . ?
C22 C21 Zn1 114.1(5) . . ?
C22 C21 H21A 108.7 . . ?
C22 C21 H21B 108.7 . . ?
C4 C3 H3 121.2 . . ?
C2 C3 C4 117.7(7) . . ?
C2 C3 H3 121.2 . . ?
C14 C13 H13 120.7 . . ?
C12 C13 C14 118.7(7) . . ?
C12 C13 H13 120.7 . . ?
C15 C16 H16 120.2 . . ?
C17 C16 C15 119.5(7) . . ?
C17 C16 H16 120.2 . . ?
C19 C18 H18 119.9 . . ?
C19 C18 C17 120.2(8) . . ?
C17 C18 H18 119.9 . . ?
C13 C12 H12 119.8 . . ?
C13 C12 C11 120.4(7) . . ?
C11 C12 H12 119.8 . . ?
C16 C17 C18 120.1(8) . . ?
C16 C17 H17 120.0 . . ?
C18 C17 H17 120.0 . . ?
O1 C23 H23A 110.7 . . ?
O1 C23 H23B 110.7 . . ?
O1 C23 C24 105.3(8) . . ?
H23A C23 H23B 108.8 . . ?
C24 C23 H23A 110.7 . . ?
C24 C23 H23B 110.7 . . ?
C21 C22 H22A 109.5 . . ?
C21 C22 H22B 109.5 . . ?
C21 C22 H22C 109.5 . . ?
H22A C22 H22B 109.5 . . ?
H22A C22 H22C 109.5 . . ?
H22B C22 H22C 109.5 . . ?
C1 C2 H2 119.8 . . ?
C3 C2 C1 120.5(6) . . ?
C3 C2 H2 119.8 . . ?
C10 C11 C12 122.1(8) . . ?
C10 C11 H11 119.0 . . ?
C12 C11 H11 119.0 . . ?
O1 C26 H26A 110.5 . . ?
O1 C26 H26B 110.5 . . ?
O1 C26 C25 106.0(9) . . ?
H26A C26 H26B 108.7 . . ?
C25 C26 H26A 110.5 . . ?
C25 C26 H26B 110.5 . . ?
C23 C24 H24A 110.5 . . ?
C23 C24 H24B 110.5 . . ?
C23 C24 C25 106.1(8) . . ?
H24A C24 H24B 108.7 . . ?
C25 C24 H24A 110.5 . . ?
C25 C24 H24B 110.5 . . ?
C26 C25 C24 105.5(8) . . ?
C26 C25 H25A 110.6 . . ?
C26 C25 H25B 110.6 . . ?
C24 C25 H25A 110.6 . . ?
C24 C25 H25B 110.6 . . ?
H25A C25 H25B 108.8 . . ?

loop_
_geom_bond_atom_site_label_1
_geom_bond_atom_site_label_2
_geom_bond_distance
_geom_bond_site_symmetry_2
_geom_bond_publ_flag
Zn1 O1 2.109(5) . ?
Zn1 N2 2.010(6) . ?
Zn1 N1 2.123(5) . ?
Zn1 C21 1.954(8) . ?
O1 C23 1.448(10) . ?
O1 C26 1.424(10) . ?
N2 C6 1.476(8) . ?
N2 C7 1.342(8) . ?
N1 C1 1.340(8) . ?
N1 C5 1.351(9) . ?
C6 C6 1.548(12) 2_666 ?
C6 H6 0.9800 . ?
C6 C5 1.520(8) . ?
C15 C14 1.480(10) . ?
C15 C20 1.445(8) . ?
C15 C16 1.376(10) . ?
C9 C8 1.466(9) . ?
C9 C14 1.398(9) . ?
C9 C10 1.410(10) . ?
C8 C7 1.370(9) . ?
C8 C20 1.459(10) . ?
C1 H1 0.9300 . ?
C1 C2 1.384(11) . ?
C14 C13 1.402(10) . ?
C5 C4 1.379(9) . ?
C7 H7 0.9300 . ?
C20 C19 1.378(10) . ?
C19 H19 0.9300 . ?
C19 C18 1.385(11) . ?
C10 H10 0.9300 . ?
C10 C11 1.379(11) . ?
C4 H4 0.9300 . ?
C4 C3 1.387(9) . ?
C21 H21A 0.9700 . ?
C21 H21B 0.9700 . ?
C21 C22 1.513(11) . ?
C3 H3 0.9300 . ?
C3 C2 1.375(12) . ?
C13 H13 0.9300 . ?
C13 C12 1.371(12) . ?
C16 H16 0.9300 . ?
C16 C17 1.375(11) . ?
C18 H18 0.9300 . ?
C18 C17 1.407(11) . ?
C12 H12 0.9300 . ?
C12 C11 1.384(12) . ?
C17 H17 0.9300 . ?
C23 H23A 0.9700 . ?
C23 H23B 0.9700 . ?
C23 C24 1.500(12) . ?
C22 H22A 0.9600 . ?
C22 H22B 0.9600 . ?
C22 H22C 0.9600 . ?
C2 H2 0.9300 . ?
C11 H11 0.9300 . ?
C26 H26A 0.9700 . ?
C26 H26B 0.9700 . ?
C26 C25 1.470(14) . ?
C24 H24A 0.9700 . ?
C24 H24B 0.9700 . ?
C24 C25 1.511(16) . ?
C25 H25A 0.9700 . ?
C25 H25B 0.9700 . ?

loop_
_geom_torsion_atom_site_label_1
_geom_torsion_atom_site_label_2
_geom_torsion_atom_site_label_3
_geom_torsion_atom_site_label_4
_geom_torsion
_geom_torsion_site_symmetry_1
_geom_torsion_site_symmetry_2
_geom_torsion_site_symmetry_3
_geom_torsion_site_symmetry_4
_geom_torsion_publ_flag
Zn1 O1 C23 C24 -144.4(6) . . . . ?
Zn1 O1 C26 C25 138.9(6) . . . . ?
Zn1 N2 C6 C6 -83.4(6) . . . 2_666 ?
Zn1 N2 C6 C5 38.6(6) . . . . ?
Zn1 N2 C7 C8 47.1(8) . . . . ?
Zn1 N1 C1 C2 173.4(5) . . . . ?
Zn1 N1 C5 C6 5.6(7) . . . . ?
Zn1 N1 C5 C4 -174.4(5) . . . . ?
O1 C23 C24 C25 -9.2(10) . . . . ?
O1 C26 C25 C24 23.8(10) . . . . ?
N2 C6 C5 N1 -29.2(8) . . . . ?
N2 C6 C5 C4 150.8(6) . . . . ?
N1 C1 C2 C3 0.6(12) . . . . ?
N1 C5 C4 C3 -0.2(11) . . . . ?
C6 N2 C7 C8 -173.0(6) . . . . ?
C6 C6 C5 N1 92.6(7) 2_666 . . . ?
C6 C6 C5 C4 -87.3(9) 2_666 . . . ?
C6 C5 C4 C3 179.7(6) . . . . ?
C15 C14 C13 C12 -179.0(7) . . . . ?
C15 C20 C19 C18 1.7(10) . . . . ?
C15 C16 C17 C18 1.0(12) . . . . ?
C9 C8 C7 N2 -166.8(5) . . . . ?
C9 C8 C20 C15 1.4(6) . . . . ?
C9 C8 C20 C19 -177.8(7) . . . . ?
C9 C14 C13 C12 -0.5(10) . . . . ?
C9 C10 C11 C12 -1.6(13) . . . . ?
C8 C9 C14 C15 2.1(7) . . . . ?
C8 C9 C14 C13 -176.7(6) . . . . ?
C8 C9 C10 C11 176.9(7) . . . . ?
C8 C20 C19 C18 -179.1(7) . . . . ?
C1 N1 C5 C6 -179.1(6) . . . . ?
C1 N1 C5 C4 0.8(9) . . . . ?
C14 C15 C20 C8 -0.2(6) . . . . ?
C14 C15 C20 C19 179.2(5) . . . . ?
C14 C15 C16 C17 179.4(7) . . . . ?
C14 C9 C8 C7 174.9(6) . . . . ?
C14 C9 C8 C20 -2.2(6) . . . . ?
C14 C9 C10 C11 1.0(10) . . . . ?
C14 C13 C12 C11 -0.2(12) . . . . ?
C5 N1 C1 C2 -1.0(10) . . . . ?
C5 C4 C3 C2 -0.1(11) . . . . ?
C7 N2 C6 C6 130.7(6) . . . 2_666 ?
C7 N2 C6 C5 -107.3(6) . . . . ?
C7 C8 C20 C15 -175.5(6) . . . . ?
C7 C8 C20 C19 5.3(11) . . . . ?
C20 C15 C14 C9 -1.2(7) . . . . ?
C20 C15 C14 C13 177.5(7) . . . . ?
C20 C15 C16 C17 -0.6(10) . . . . ?
C20 C8 C7 N2 9.5(11) . . . . ?
C20 C19 C18 C17 -1.4(12) . . . . ?
C19 C18 C17 C16 -0.1(13) . . . . ?
C10 C9 C8 C7 -1.3(10) . . . . ?
C10 C9 C8 C20 -178.4(7) . . . . ?
C10 C9 C14 C15 178.9(6) . . . . ?
C10 C9 C14 C13 0.1(10) . . . . ?
C4 C3 C2 C1 0.0(12) . . . . ?
C13 C12 C11 C10 1.2(14) . . . . ?
C16 C15 C14 C9 178.7(7) . . . . ?
C16 C15 C14 C13 -2.6(12) . . . . ?
C16 C15 C20 C8 179.9(6) . . . . ?
C16 C15 C20 C19 -0.7(9) . . . . ?
C23 O1 C26 C25 -30.8(9) . . . . ?
C23 C24 C25 C26 -8.7(11) . . . . ?
C26 O1 C23 C24 24.8(9) . . . . ?

loop_
_twin_individual_id
_twin_individual_mass_fraction_refined
1 0.80039
2 0.19961
